data_7056613
loop_
_publ_author_name
'Bilska-Markowska, Monika'
'Siod\/la, Tomasz'
'Patyk, Ewa'
'Katrusiak, Andrzej'
'Koroniak, Henryk'

_publ_section_title
;
 The conformations of new CF3 and CF3-CHF containing amides derived from
 carbohydrates: NMR, crystallographic and DFT study
;
_journal_name_full 'New J. Chem.'
_journal_paper_doi 10.1039/C7NJ02986A
_journal_year 2017
_chemical_absolute_configuration syn
_chemical_formula_moiety 'C19 H23 F4 N O5'
_chemical_formula_sum 'C19 H23 F4 N O5'
_chemical_formula_weight 421.38
_chemical_name_systematic
5-(N-benzyl)amino-5-deoxy-1,2-O-isopropylidene-3-O-methyl-a-D-xylo-furanosyl)-(R,S)-2,3,3,3-tetrafluoropropanamide
_space_group_crystal_system triclinic
_space_group_IT_number 1
_space_group_name_Hall 'P 1'
_space_group_name_H-M_alt 'P 1'
_symmetry_space_group_name_Hall 'P 1'
_symmetry_space_group_name_H-M 'P 1'
_atom_sites_solution_hydrogens geom
_atom_sites_solution_primary direct
_audit_creation_date 2017-04-11
_audit_creation_method
;
Olex2 1.2
(compiled 2017.03.28 svn.r3405 for OlexSys, GUI svn.r5335)
;
_audit_update_record
;
2017-04-12 deposited with the CCDC.
2017-09-13 downloaded from the CCDC.
;
_cell_angle_alpha 73.389(3)
_cell_angle_beta 72.298(4)
_cell_angle_gamma 84.890(4)
_cell_formula_units_Z 1
_cell_length_a 6.0766(4)
_cell_length_b 9.4360(3)
_cell_length_c 9.7318(4)
_cell_measurement_reflns_used 5511
_cell_measurement_temperature 295(2)
_cell_measurement_theta_max 73.9380
_cell_measurement_theta_min 4.8680
_cell_volume 509.40(4)
_computing_cell_refinement
;
CrysAlisPro, Agilent Technologies,
Version 1.171.37.31 (release 14-01-2014 CrysAlis171 .NET)
(compiled Jan 14 2014,18:38:05)
;
_computing_data_collection
;
CrysAlisPro, Agilent Technologies,
Version 1.171.37.31 (release 14-01-2014 CrysAlis171 .NET)
(compiled Jan 14 2014,18:38:05)
;
_computing_data_reduction
;
CrysAlisPro, Agilent Technologies,
Version 1.171.37.31 (release 14-01-2014 CrysAlis171 .NET)
(compiled Jan 14 2014,18:38:05)
;
_computing_molecular_graphics 'Olex2 (Dolomanov et al., 2009)'
_computing_publication_material 'Olex2 (Dolomanov et al., 2009)'
_computing_structure_refinement 'ShelXL (Sheldrick, 2015)'
_computing_structure_solution 'ShelXS (Sheldrick, 2008)'
_diffrn_ambient_temperature 295(2)
_diffrn_detector 'CCD plate'
_diffrn_detector_area_resol_mean 10.5357
_diffrn_detector_type Atlas
_diffrn_measured_fraction_theta_full 0.999
_diffrn_measured_fraction_theta_max 0.999
_diffrn_measurement_details
;
#__ type_ start__ end____ width___ exp.time_
  1 omega    0.00   25.00   1.0000    4.0000
omega____ theta____ kappa____ phi______ frames
    -       38.0000   90.0000  -54.0860 25

#__ type_ start__ end____ width___ exp.time_
  2 omega  -51.00  -11.00   1.0000    4.0000
omega____ theta____ kappa____ phi______ frames
    -      -40.5879  -57.0000   90.0000 40

#__ type_ start__ end____ width___ exp.time_
  3 omega  -97.00   -3.00   1.0000    4.0000
omega____ theta____ kappa____ phi______ frames
    -      -40.5879  125.0000  -90.0000 94

#__ type_ start__ end____ width___ exp.time_
  4 omega -115.00  -57.00   1.0000    4.0000
omega____ theta____ kappa____ phi______ frames
    -      -40.5879  -57.0000   90.0000 58

#__ type_ start__ end____ width___ exp.time_
  5 omega   49.00  115.00   1.0000    4.0000
omega____ theta____ kappa____ phi______ frames
    -       40.5879   37.0000 -120.0000 66

#__ type_ start__ end____ width___ exp.time_
  6 omega   14.00   45.00   1.0000    4.0000
omega____ theta____ kappa____ phi______ frames
    -       40.5879   37.0000 -120.0000 31

#__ type_ start__ end____ width___ exp.time_
  7 omega  -38.00   74.00   1.0000    4.0000
omega____ theta____ kappa____ phi______ frames
    -       40.5879  -77.0000  120.0000 112

#__ type_ start__ end____ width___ exp.time_
  8 omega   12.00   39.00   1.0000    4.0000
omega____ theta____ kappa____ phi______ frames
    -       40.5879   57.0000 -150.0000 27

#__ type_ start__ end____ width___ exp.time_
  9 omega   10.00   35.00   1.0000    4.0000
omega____ theta____ kappa____ phi______ frames
    -       46.0000   84.0000  -56.4379 25

#__ type_ start__ end____ width___ exp.time_
 10 omega   11.00   36.00   1.0000    4.0000
omega____ theta____ kappa____ phi______ frames
    -       46.0000   82.0000    2.4383 25

#__ type_ start__ end____ width___ exp.time_
 11 omega   10.00   36.00   1.0000    4.0000
omega____ theta____ kappa____ phi______ frames
    -       46.0000   85.0000   56.3038 26

#__ type_ start__ end____ width___ exp.time_
 12 omega   11.00   38.00   1.0000    4.0000
omega____ theta____ kappa____ phi______ frames
    -       46.0000   84.0000  -33.7212 27

#__ type_ start__ end____ width___ exp.time_
 13 omega   16.00   45.00   1.0000    4.0000
omega____ theta____ kappa____ phi______ frames
    -       46.0000   81.0000 -142.7281 29

#__ type_ start__ end____ width___ exp.time_
 14 omega   10.00   35.00   1.0000    4.0000
omega____ theta____ kappa____ phi______ frames
    -       46.0000   84.0000  139.4277 25

#__ type_ start__ end____ width___ exp.time_
 15 omega  -87.00  -39.00   1.0000    8.0000
omega____ theta____ kappa____ phi______ frames
    -      -70.0000  -75.0000  -37.4201 48

#__ type_ start__ end____ width___ exp.time_
 16 omega  -82.00  -37.00   1.0000    8.0000
omega____ theta____ kappa____ phi______ frames
    -      -70.0000  -74.0000   37.6717 45

#__ type_ start__ end____ width___ exp.time_
 17 omega -122.00  -89.00   1.0000    8.0000
omega____ theta____ kappa____ phi______ frames
    -      -70.0000  -74.0000   37.6717 33

#__ type_ start__ end____ width___ exp.time_
 18 omega -122.00  -95.00   1.0000    8.0000
omega____ theta____ kappa____ phi______ frames
    -      -70.0000  -77.0000 -165.2800 27

#__ type_ start__ end____ width___ exp.time_
 19 omega  -66.00  -36.00   1.0000    8.0000
omega____ theta____ kappa____ phi______ frames
    -      -70.0000  -77.0000 -165.2800 30

#__ type_ start__ end____ width___ exp.time_
 20 omega  -66.00  -41.00   1.0000    8.0000
omega____ theta____ kappa____ phi______ frames
    -      -74.0000  -72.0000  148.0633 25

#__ type_ start__ end____ width___ exp.time_
 21 omega  -67.00  -41.00   1.0000    8.0000
omega____ theta____ kappa____ phi______ frames
    -      -74.0000  -73.0000  105.3391 26

#__ type_ start__ end____ width___ exp.time_
 22 omega -150.00 -114.00   1.0000    8.0000
omega____ theta____ kappa____ phi______ frames
    -      -74.0000  -73.0000  105.3391 36

#__ type_ start__ end____ width___ exp.time_
 23 omega  -71.00  -45.00   1.0000    8.0000
omega____ theta____ kappa____ phi______ frames
    -      -78.0000  -72.0000 -101.0152 26

#__ type_ start__ end____ width___ exp.time_
 24 omega  -78.00  -45.00   1.0000    8.0000
omega____ theta____ kappa____ phi______ frames
    -      -78.0000  -72.0000  -71.4933 33

#__ type_ start__ end____ width___ exp.time_
 25 omega  -77.00  -45.00   1.0000    8.0000
omega____ theta____ kappa____ phi______ frames
    -      -78.0000  -72.0000    4.8705 32

#__ type_ start__ end____ width___ exp.time_
 26 omega  -86.00  -50.00   1.0000    8.0000
omega____ theta____ kappa____ phi______ frames
    -      -83.0000  -77.0000  120.0000 36

#__ type_ start__ end____ width___ exp.time_
 27 omega  -84.00  -50.00   1.0000    8.0000
omega____ theta____ kappa____ phi______ frames
    -      -83.0000  -77.0000   30.0000 34

#__ type_ start__ end____ width___ exp.time_
 28 omega  -77.00  -50.00   1.0000    8.0000
omega____ theta____ kappa____ phi______ frames
    -      -83.0000  -74.0000 -113.7276 27

#__ type_ start__ end____ width___ exp.time_
 29 omega  -77.00  -50.00   1.0000    8.0000
omega____ theta____ kappa____ phi______ frames
    -      -83.0000  -75.0000  -54.8740 27

#__ type_ start__ end____ width___ exp.time_
 30 omega  -78.00  -51.00   1.0000    8.0000
omega____ theta____ kappa____ phi______ frames
    -      -83.0000  -75.0000  -84.6393 27

#__ type_ start__ end____ width___ exp.time_
 31 omega  -76.00  -27.00   1.0000    8.0000
omega____ theta____ kappa____ phi______ frames
    -      -83.0000   45.0000  120.0000 49

#__ type_ start__ end____ width___ exp.time_
 32 omega  -78.00  -51.00   1.0000    8.0000
omega____ theta____ kappa____ phi______ frames
    -      -83.0000  -68.0000   86.0731 27

#__ type_ start__ end____ width___ exp.time_
 33 omega  -90.00  -49.00   1.0000    8.0000
omega____ theta____ kappa____ phi______ frames
    -      -83.0000  -77.0000  150.0000 41

#__ type_ start__ end____ width___ exp.time_
 34 omega  -76.00  -51.00   1.0000    8.0000
omega____ theta____ kappa____ phi______ frames
    -      -83.0000  -69.0000   57.5236 25

#__ type_ start__ end____ width___ exp.time_
 35 omega  -81.00  -50.00   1.0000    8.0000
omega____ theta____ kappa____ phi______ frames
    -      -83.0000  -77.0000 -150.0000 31

#__ type_ start__ end____ width___ exp.time_
 36 omega  -85.00  -49.00   1.0000    8.0000
omega____ theta____ kappa____ phi______ frames
    -      -83.0000  -77.0000 -180.0000 36

#__ type_ start__ end____ width___ exp.time_
 37 omega  -74.00  -49.00   1.0000    8.0000
omega____ theta____ kappa____ phi______ frames
    -      -83.0000  -77.0000   90.0000 25

#__ type_ start__ end____ width___ exp.time_
 38 omega -144.00 -117.00   1.0000    8.0000
omega____ theta____ kappa____ phi______ frames
    -      -83.0000  -69.0000   57.5236 27

#__ type_ start__ end____ width___ exp.time_
 39 omega -102.00  -50.00   1.0000    8.0000
omega____ theta____ kappa____ phi______ frames
    -      -83.0000  -75.0000   -7.8796 52

#__ type_ start__ end____ width___ exp.time_
 40 omega  -83.00  -50.00   1.0000    8.0000
omega____ theta____ kappa____ phi______ frames
    -      -83.0000  -73.0000   38.9362 33

#__ type_ start__ end____ width___ exp.time_
 41 omega  -77.00  -50.00   1.0000    8.0000
omega____ theta____ kappa____ phi______ frames
    -      -83.0000  -77.0000 -120.0000 27

#__ type_ start__ end____ width___ exp.time_
 42 omega   38.00   63.00   1.0000    8.0000
omega____ theta____ kappa____ phi______ frames
    -      113.0000  -45.0000   90.0000 25

#__ type_ start__ end____ width___ exp.time_
 43 omega   42.00   69.00   1.0000    8.0000
omega____ theta____ kappa____ phi______ frames
    -      113.0000  -30.0000   30.0000 27

#__ type_ start__ end____ width___ exp.time_
 44 omega   79.00  156.00   1.0000    8.0000
omega____ theta____ kappa____ phi______ frames
    -      113.0000   77.0000 -150.0000 77

#__ type_ start__ end____ width___ exp.time_
 45 omega   82.00  137.00   1.0000    8.0000
omega____ theta____ kappa____ phi______ frames
    -      113.0000   77.0000  120.0000 55

#__ type_ start__ end____ width___ exp.time_
 46 omega  121.00  149.00   1.0000    8.0000
omega____ theta____ kappa____ phi______ frames
    -      113.0000   77.0000    0.0000 28

#__ type_ start__ end____ width___ exp.time_
 47 omega   83.00  110.00   1.0000    8.0000
omega____ theta____ kappa____ phi______ frames
    -      113.0000   77.0000    0.0000 27

#__ type_ start__ end____ width___ exp.time_
 48 omega   85.00  112.00   1.0000    8.0000
omega____ theta____ kappa____ phi______ frames
    -      113.0000 -111.0000 -150.0000 27

#__ type_ start__ end____ width___ exp.time_
 49 omega   53.00   81.00   1.0000    8.0000
omega____ theta____ kappa____ phi______ frames
    -      113.0000 -111.0000 -150.0000 28

#__ type_ start__ end____ width___ exp.time_
 50 omega   80.00  136.00   1.0000    8.0000
omega____ theta____ kappa____ phi______ frames
    -      113.0000   77.0000  -90.0000 56

#__ type_ start__ end____ width___ exp.time_
 51 omega   36.00   86.00   1.0000    8.0000
omega____ theta____ kappa____ phi______ frames
    -      113.0000 -111.0000   60.0000 50

#__ type_ start__ end____ width___ exp.time_
 52 omega   83.00  115.00   1.0000    8.0000
omega____ theta____ kappa____ phi______ frames
    -      113.0000   61.0000  -30.0000 32

#__ type_ start__ end____ width___ exp.time_
 53 omega   80.00  110.00   1.0000    8.0000
omega____ theta____ kappa____ phi______ frames
    -      113.0000   77.0000  150.0000 30

#__ type_ start__ end____ width___ exp.time_
 54 omega  114.00  152.00   1.0000    8.0000
omega____ theta____ kappa____ phi______ frames
    -      113.0000   77.0000  150.0000 38

#__ type_ start__ end____ width___ exp.time_
 55 omega  109.00  136.00   1.0000    8.0000
omega____ theta____ kappa____ phi______ frames
    -      113.0000  -61.0000 -150.0000 27

#__ type_ start__ end____ width___ exp.time_
 56 omega   90.00  116.00   1.0000    8.0000
omega____ theta____ kappa____ phi______ frames
    -      113.0000 -111.0000 -180.0000 26

#__ type_ start__ end____ width___ exp.time_
 57 omega  119.00  155.00   1.0000    8.0000
omega____ theta____ kappa____ phi______ frames
    -      113.0000   61.0000  -90.0000 36

#__ type_ start__ end____ width___ exp.time_
 58 omega   88.00  115.00   1.0000    8.0000
omega____ theta____ kappa____ phi______ frames
    -      113.0000   61.0000  -90.0000 27

#__ type_ start__ end____ width___ exp.time_
 59 omega   37.00   85.00   1.0000    8.0000
omega____ theta____ kappa____ phi______ frames
    -      113.0000 -111.0000 -180.0000 48

#__ type_ start__ end____ width___ exp.time_
 60 omega   79.00  135.00   1.0000    8.0000
omega____ theta____ kappa____ phi______ frames
    -      113.0000   77.0000 -120.0000 56

#__ type_ start__ end____ width___ exp.time_
 61 omega   61.00   91.00   1.0000    8.0000
omega____ theta____ kappa____ phi______ frames
    -      113.0000  -61.0000 -150.0000 30

#__ type_ start__ end____ width___ exp.time_
 62 omega   85.00  112.00   1.0000    8.0000
omega____ theta____ kappa____ phi______ frames
    -      113.0000   61.0000  -60.0000 27

#__ type_ start__ end____ width___ exp.time_
 63 omega   36.00   64.00   1.0000    8.0000
omega____ theta____ kappa____ phi______ frames
    -      113.0000  -30.0000 -150.0000 28

#__ type_ start__ end____ width___ exp.time_
 64 omega   88.00  115.00   1.0000    8.0000
omega____ theta____ kappa____ phi______ frames
    -      113.0000   45.0000  -30.0000 27

#__ type_ start__ end____ width___ exp.time_
 65 omega   45.00   79.00   1.0000    8.0000
omega____ theta____ kappa____ phi______ frames
    -      113.0000 -111.0000   30.0000 34

#__ type_ start__ end____ width___ exp.time_
 66 omega   36.00   68.00   1.0000    8.0000
omega____ theta____ kappa____ phi______ frames
    -      113.0000  -30.0000  120.0000 32

#__ type_ start__ end____ width___ exp.time_
 67 omega   41.00   68.00   1.0000    8.0000
omega____ theta____ kappa____ phi______ frames
    -      113.0000  -30.0000  -90.0000 27

#__ type_ start__ end____ width___ exp.time_
 68 omega   29.00  109.00   1.0000    8.0000
omega____ theta____ kappa____ phi______ frames
    -      113.0000  -94.0000 -120.0000 80

#__ type_ start__ end____ width___ exp.time_
 69 omega   89.00  125.00   1.0000    8.0000
omega____ theta____ kappa____ phi______ frames
    -      113.0000   61.0000  150.0000 36

#__ type_ start__ end____ width___ exp.time_
 70 omega   85.00  121.00   1.0000    8.0000
omega____ theta____ kappa____ phi______ frames
    -      113.0000   61.0000   90.0000 36

#__ type_ start__ end____ width___ exp.time_
 71 omega  125.00  152.00   1.0000    8.0000
omega____ theta____ kappa____ phi______ frames
    -      113.0000   77.0000   30.0000 27

#__ type_ start__ end____ width___ exp.time_
 72 omega   80.00  105.00   1.0000    8.0000
omega____ theta____ kappa____ phi______ frames
    -      113.0000   77.0000   30.0000 25

#__ type_ start__ end____ width___ exp.time_
 73 omega   35.00   60.00   1.0000    8.0000
omega____ theta____ kappa____ phi______ frames
    -      113.0000  -30.0000   60.0000 25

#__ type_ start__ end____ width___ exp.time_
 74 omega   68.00  114.00   1.0000    8.0000
omega____ theta____ kappa____ phi______ frames
    -      113.0000 -111.0000    0.0000 46

#__ type_ start__ end____ width___ exp.time_
 75 omega  120.00  157.00   1.0000    8.0000
omega____ theta____ kappa____ phi______ frames
    -      113.0000   77.0000 -180.0000 37

#__ type_ start__ end____ width___ exp.time_
 76 omega   44.00   83.00   1.0000    8.0000
omega____ theta____ kappa____ phi______ frames
    -      113.0000  -94.0000  120.0000 39

#__ type_ start__ end____ width___ exp.time_
 77 omega   85.00  111.00   1.0000    8.0000
omega____ theta____ kappa____ phi______ frames
    -      113.0000   45.0000   30.0000 26

#__ type_ start__ end____ width___ exp.time_
 78 omega  129.00  156.00   1.0000    8.0000
omega____ theta____ kappa____ phi______ frames
    -      113.0000   45.0000   30.0000 27

#__ type_ start__ end____ width___ exp.time_
 79 omega  133.00  158.00   1.0000    8.0000
omega____ theta____ kappa____ phi______ frames
    -      113.0000   61.0000   30.0000 25

#__ type_ start__ end____ width___ exp.time_
 80 omega   79.00  105.00   1.0000    8.0000
omega____ theta____ kappa____ phi______ frames
    -      113.0000   77.0000 -180.0000 26

#__ type_ start__ end____ width___ exp.time_
 81 omega   87.00  114.00   1.0000    8.0000
omega____ theta____ kappa____ phi______ frames
    -      113.0000   61.0000   30.0000 27

#__ type_ start__ end____ width___ exp.time_
 82 omega   91.00  116.00   1.0000    8.0000
omega____ theta____ kappa____ phi______ frames
    -      113.0000 -111.0000   90.0000 25

#__ type_ start__ end____ width___ exp.time_
 83 omega  114.00  157.00   1.0000    8.0000
omega____ theta____ kappa____ phi______ frames
    -      113.0000   77.0000   90.0000 43

#__ type_ start__ end____ width___ exp.time_
 84 omega   38.00   83.00   1.0000    8.0000
omega____ theta____ kappa____ phi______ frames
    -      113.0000 -111.0000   90.0000 45

#__ type_ start__ end____ width___ exp.time_
 85 omega  125.00  158.00   1.0000    8.0000
omega____ theta____ kappa____ phi______ frames
    -      113.0000   77.0000   60.0000 33

#__ type_ start__ end____ width___ exp.time_
 86 omega   80.00  113.00   1.0000    8.0000
omega____ theta____ kappa____ phi______ frames
    -      113.0000   77.0000   90.0000 33

#__ type_ start__ end____ width___ exp.time_
 87 omega   82.00  121.00   1.0000    8.0000
omega____ theta____ kappa____ phi______ frames
    -      113.0000   77.0000   60.0000 39

#__ type_ start__ end____ width___ exp.time_
 88 omega   87.00  122.00   1.0000    8.0000
omega____ theta____ kappa____ phi______ frames
    -      113.0000   61.0000 -150.0000 35

#__ type_ start__ end____ width___ exp.time_
 89 omega   35.00   63.00   1.0000    8.0000
omega____ theta____ kappa____ phi______ frames
    -      113.0000  -30.0000  -60.0000 28

#__ type_ start__ end____ width___ exp.time_
 90 omega  120.00  151.00   1.0000    8.0000
omega____ theta____ kappa____ phi______ frames
    -      113.0000   77.0000  -30.0000 31

#__ type_ start__ end____ width___ exp.time_
 91 omega   49.00  108.00   1.0000    8.0000
omega____ theta____ kappa____ phi______ frames
    -      113.0000  -94.0000   90.0000 59

#__ type_ start__ end____ width___ exp.time_
 92 omega  116.00  154.00   1.0000    8.0000
omega____ theta____ kappa____ phi______ frames
    -      113.0000   45.0000    0.0000 38

#__ type_ start__ end____ width___ exp.time_
 93 omega   87.00  114.00   1.0000    8.0000
omega____ theta____ kappa____ phi______ frames
    -      113.0000   61.0000 -180.0000 27

#__ type_ start__ end____ width___ exp.time_
 94 omega  120.00  150.00   1.0000    8.0000
omega____ theta____ kappa____ phi______ frames
    -      113.0000   61.0000 -180.0000 30

#__ type_ start__ end____ width___ exp.time_
 95 omega   81.00  118.00   1.0000    8.0000
omega____ theta____ kappa____ phi______ frames
    -      113.0000   77.0000  -30.0000 37

#__ type_ start__ end____ width___ exp.time_
 96 omega  127.00  157.00   1.0000    8.0000
omega____ theta____ kappa____ phi______ frames
    -      113.0000   61.0000  -60.0000 30

#__ type_ start__ end____ width___ exp.time_
 97 omega   87.00  114.00   1.0000    8.0000
omega____ theta____ kappa____ phi______ frames
    -      113.0000   61.0000   60.0000 27

#__ type_ start__ end____ width___ exp.time_
 98 omega   87.00  112.00   1.0000    8.0000
omega____ theta____ kappa____ phi______ frames
    -      113.0000   61.0000  120.0000 25

#__ type_ start__ end____ width___ exp.time_
 99 omega   33.00   77.00   1.0000    8.0000
omega____ theta____ kappa____ phi______ frames
    -      113.0000  -94.0000 -150.0000 44

#__ type_ start__ end____ width___ exp.time_
100 omega   36.00   99.00   1.0000    8.0000
omega____ theta____ kappa____ phi______ frames
    -      113.0000  -94.0000  -60.0000 63

#__ type_ start__ end____ width___ exp.time_
101 omega    1.00   34.00   1.0000    4.0000
omega____ theta____ kappa____ phi______ frames
    -       38.0000   87.0000 -176.3199 33

#__ type_ start__ end____ width___ exp.time_
102 omega    0.00   32.00   1.0000    4.0000
omega____ theta____ kappa____ phi______ frames
    -       38.0000   90.0000   92.5541 32

#__ type_ start__ end____ width___ exp.time_
103 omega -119.00   -7.00   1.0000    4.0000
omega____ theta____ kappa____ phi______ frames
    -      -40.5879  -77.0000    0.0000 112

#__ type_ start__ end____ width___ exp.time_
104 omega -113.00  -66.00   1.0000    4.0000
omega____ theta____ kappa____ phi______ frames
    -      -40.5879 -137.0000  144.0000 47

#__ type_ start__ end____ width___ exp.time_
105 omega  -33.00   70.00   1.0000    4.0000
omega____ theta____ kappa____ phi______ frames
    -       40.5879  -57.0000   30.0000 103

#__ type_ start__ end____ width___ exp.time_
106 omega  -41.00   87.00   1.0000    4.0000
omega____ theta____ kappa____ phi______ frames
    -       40.5879  -19.0000 -180.0000 128

#__ type_ start__ end____ width___ exp.time_
107 omega   10.00   36.00   1.0000    4.0000
omega____ theta____ kappa____ phi______ frames
    -       46.0000   85.0000   56.3038 26

#__ type_ start__ end____ width___ exp.time_
108 omega   10.00   38.00   1.0000    4.0000
omega____ theta____ kappa____ phi______ frames
    -       46.0000   84.0000  -56.4379 28

#__ type_ start__ end____ width___ exp.time_
109 omega   10.00   38.00   1.0000    4.0000
omega____ theta____ kappa____ phi______ frames
    -       46.0000   84.0000  139.4277 28

#__ type_ start__ end____ width___ exp.time_
110 omega   11.00   46.00   1.0000    4.0000
omega____ theta____ kappa____ phi______ frames
    -       46.0000   81.0000 -142.7281 35

#__ type_ start__ end____ width___ exp.time_
111 omega   36.00  149.00   1.0000    4.0000
omega____ theta____ kappa____ phi______ frames
    -       70.0000   77.0000 -126.7031 113
;
_diffrn_measurement_device 'four-circle diffractometer'
_diffrn_measurement_device_type 'SuperNova, Single source at offset, Atlas'
_diffrn_measurement_method '\w scans'
_diffrn_orient_matrix_UB_11 -0.0000932000
_diffrn_orient_matrix_UB_12 -0.1699439000
_diffrn_orient_matrix_UB_13 0.0583768000
_diffrn_orient_matrix_UB_21 -0.0823643000
_diffrn_orient_matrix_UB_22 0.0116597000
_diffrn_orient_matrix_UB_23 0.1625530000
_diffrn_orient_matrix_UB_31 -0.2530572000
_diffrn_orient_matrix_UB_32 -0.0033111000
_diffrn_orient_matrix_UB_33 0.0000909000
_diffrn_radiation_monochromator mirror
_diffrn_radiation_probe x-ray
_diffrn_radiation_type CuK\a
_diffrn_radiation_wavelength 1.54184
_diffrn_reflns_av_R_equivalents 0.0222
_diffrn_reflns_av_unetI/netI 0.0163
_diffrn_reflns_Laue_measured_fraction_full 0.999
_diffrn_reflns_Laue_measured_fraction_max 0.999
_diffrn_reflns_limit_h_max 6
_diffrn_reflns_limit_h_min -7
_diffrn_reflns_limit_k_max 11
_diffrn_reflns_limit_k_min -11
_diffrn_reflns_limit_l_max 12
_diffrn_reflns_limit_l_min -12
_diffrn_reflns_number 12459
_diffrn_reflns_point_group_measured_fraction_full 0.968
_diffrn_reflns_point_group_measured_fraction_max 0.958
_diffrn_reflns_theta_full 67.684
_diffrn_reflns_theta_max 74.489
_diffrn_reflns_theta_min 4.891
_diffrn_source 'sealed X-ray tube'
_diffrn_source_type 'SuperNova (Cu) X-ray Source'
_exptl_absorpt_coefficient_mu 1.062
_exptl_absorpt_correction_T_max 1.00000
_exptl_absorpt_correction_T_min 0.84806
_exptl_absorpt_correction_type multi-scan
_exptl_absorpt_process_details
;
CrysAlisPro, Agilent Technologies,
Version 1.171.37.31 (release 14-01-2014 CrysAlis171 .NET)
(compiled Jan 14 2014,18:38:05)
Empirical absorption correction using spherical harmonics,
 implemented in SCALE3 ABSPACK scaling algorithm.
;
_exptl_crystal_colour colourless
_exptl_crystal_colour_primary colourless
_exptl_crystal_density_diffrn 1.374
_exptl_crystal_description irregular
_exptl_crystal_F_000 220
_exptl_crystal_size_max 0.12
_exptl_crystal_size_mid 0.05
_exptl_crystal_size_min 0.03
_refine_diff_density_max 0.690
_refine_diff_density_min -0.585
_refine_diff_density_rms 0.058
_refine_ls_abs_structure_details
;
 Flack x determined using 1460 quotients [(I+)-(I-)]/[(I+)+(I-)]
 (Parsons, Flack and Wagner, Acta Cryst. B69 (2013) 249-259).
;
_refine_ls_abs_structure_Flack 0.16(6)
_refine_ls_extinction_method none
_refine_ls_goodness_of_fit_ref 1.106
_refine_ls_hydrogen_treatment constr
_refine_ls_matrix_type full
_refine_ls_number_parameters 251
_refine_ls_number_reflns 4002
_refine_ls_number_restraints 8
_refine_ls_restrained_S_all 1.139
_refine_ls_R_factor_all 0.0838
_refine_ls_R_factor_gt 0.0782
_refine_ls_shift/su_max 0.000
_refine_ls_shift/su_mean 0.000
_refine_ls_structure_factor_coef Fsqd
_refine_ls_weighting_details 'w=1/[\s^2^(Fo^2^)+(0.1830P)^2^+0.0340P] where P=(Fo^2^+2Fc^2^)/3'
_refine_ls_weighting_scheme calc
_refine_ls_wR_factor_gt 0.2411
_refine_ls_wR_factor_ref 0.2534
_reflns_Friedel_coverage 0.918
_reflns_Friedel_fraction_full 0.936
_reflns_Friedel_fraction_max 0.917
_reflns_number_gt 3480
_reflns_number_total 4002
_reflns_threshold_expression 'I > 2\s(I)'
_cod_data_source_file c7nj02986a2.cif
_cod_data_source_block 10a
_cod_original_cell_volume 509.41(4)
_cod_database_code 7056613
_shelx_shelxl_version_number 2014/7
_chemical_oxdiff_formula 'C19 H22 O5 F4 N1'
_shelx_space_group_comment
;
The symmetry employed for this shelxl refinement is uniquely defined
by the following loop, which should always be used as a source of
symmetry information in preference to the above space-group names.
They are only intended as comments.
;
_reflns_odcompleteness_completeness 99.90
_reflns_odcompleteness_iscentric 1
_reflns_odcompleteness_theta 74.33
_olex2_refinement_description
;
1. Fixed Uiso
 At 1.2 times of:
  All C(H) groups, All C(H,H) groups
 At 1.5 times of:
  All C(H,H,H) groups
2. Restrained distances
 F1-C2
 1.32 with sigma of 0.005
 F4-C3
 1.32 with sigma of 0.005
 F2-C3
 1.32 with sigma of 0.005
 F3-C3
 1.32 with sigma of 0.005
 C1-C2
 1.5 with sigma of 0.02
3. Others
 Fixed U11: C2(0.324227) C3(0.309125)
4.a Ternary CH refined with riding coordinates:
 C2(H2), C12(H12), C13(H13), C14(H14), C15(H15)
4.b Secondary CH2 refined with riding coordinates:
 C4(H4A,H4B), C11(H11A,H11B)
4.c Aromatic/amide H refined with riding coordinates:
 C6(H6), C7(H7), C8(H8), C9(H9), C10(H10)
4.d Fitted hexagon refined as free rotating group:
 C5(C6,C7,C8,C9,C10)
4.e Idealised Me refined as rotating group:
 C17(H17A,H17B,H17C), C18(H18A,H18B,H18C), C19(H19A,H19B,H19C)
;
_olex2_submission_special_instructions 'No special instructions were received'

loop_
_space_group_symop_operation_xyz
'x, y, z'

loop_
_atom_site_label
_atom_site_type_symbol
_atom_site_fract_x
_atom_site_fract_y
_atom_site_fract_z
_atom_site_U_iso_or_equiv
_atom_site_adp_type
_atom_site_occupancy
_atom_site_site_symmetry_order
_atom_site_calc_flag
_atom_site_refinement_flags_posn
C1 C 0.0648(19) 0.6636(6) -0.1021(7) 0.111(3) Uani 1 1 d D
C2 C -0.0271(16) 0.6456(9) -0.2344(10) 0.1616(14) Uani 1 1 d D
H2 H -0.0058 0.5436 -0.2416 0.194 Uiso 1 1 calc R
C3 C 0.1226(17) 0.7502(8) -0.3755(10) 0.177(2) Uani 1 1 d D
C4 C 0.2733(17) 0.6061(9) 0.0838(8) 0.102(2) Uani 1 1 d .
H4A H 0.2427 0.7101 0.0771 0.123 Uiso 1 1 calc R
H4B H 0.4380 0.5905 0.0684 0.123 Uiso 1 1 calc R
C5 C 0.1499(7) 0.5184(5) 0.2386(4) 0.0797(14) Uani 1 1 d .
C6 C -0.0872(8) 0.5362(7) 0.2944(5) 0.101(2) Uani 1 1 d G
H6 H -0.1685 0.5983 0.2336 0.121 Uiso 1 1 calc R
C7 C -0.2028(8) 0.4610(9) 0.4410(6) 0.126(3) Uani 1 1 d G
H7 H -0.3614 0.4729 0.4783 0.151 Uiso 1 1 calc R
C8 C -0.0813(13) 0.3682(8) 0.5317(5) 0.126(3) Uani 1 1 d G
H8 H -0.1586 0.3179 0.6298 0.151 Uiso 1 1 calc R
C9 C 0.1558(13) 0.3505(8) 0.4759(6) 0.140(4) Uani 1 1 d G
H9 H 0.2371 0.2883 0.5367 0.168 Uiso 1 1 calc R
C10 C 0.2714(8) 0.4256(7) 0.3294(6) 0.112(2) Uani 1 1 d G
H10 H 0.4301 0.4137 0.2920 0.134 Uiso 1 1 calc R
C11 C 0.3118(13) 0.4352(7) -0.0784(7) 0.0870(16) Uani 1 1 d .
H11A H 0.4571 0.4136 -0.0544 0.104 Uiso 1 1 calc R
H11B H 0.3436 0.4497 -0.1854 0.104 Uiso 1 1 calc R
C12 C 0.1504(10) 0.3047(5) 0.0055(5) 0.0690(11) Uani 1 1 d .
H12 H 0.1135 0.2928 0.1135 0.083 Uiso 1 1 calc R
C13 C 0.2405(9) 0.1590(5) -0.0270(5) 0.0667(11) Uani 1 1 d .
H13 H 0.3401 0.1093 0.0351 0.080 Uiso 1 1 calc R
C14 C 0.0175(9) 0.0736(5) 0.0170(5) 0.0644(10) Uani 1 1 d .
H14 H 0.0268 0.0018 -0.0402 0.077 Uiso 1 1 calc R
C15 C -0.1634(9) 0.1937(5) -0.0055(5) 0.0684(11) Uani 1 1 d .
H15 H -0.2199 0.1901 -0.0887 0.082 Uiso 1 1 calc R
C16 C -0.2895(10) 0.0333(6) 0.2307(6) 0.0735(12) Uani 1 1 d .
C17 C -0.3382(19) 0.0592(12) 0.3831(10) 0.112(2) Uani 1 1 d .
H17A H -0.2904 -0.0258 0.4495 0.169 Uiso 1 1 calc GR
H17B H -0.5007 0.0754 0.4224 0.169 Uiso 1 1 calc GR
H17C H -0.2544 0.1445 0.3744 0.169 Uiso 1 1 calc GR
C18 C -0.4273(14) -0.0950(7) 0.2372(9) 0.0940(18) Uani 1 1 d .
H18A H -0.3898 -0.1102 0.1393 0.141 Uiso 1 1 calc GR
H18B H -0.5892 -0.0738 0.2708 0.141 Uiso 1 1 calc GR
H18C H -0.3905 -0.1826 0.3058 0.141 Uiso 1 1 calc GR
C19 C 0.4737(15) 0.0547(10) -0.2168(9) 0.103(2) Uani 1 1 d .
H19A H 0.5550 0.0778 -0.3218 0.155 Uiso 1 1 calc GR
H19B H 0.3614 -0.0208 -0.1926 0.155 Uiso 1 1 calc GR
H19C H 0.5813 0.0200 -0.1597 0.155 Uiso 1 1 calc GR
F1 F -0.2496(9) 0.6917(13) -0.2292(8) 0.165(3) Uani 1 1 d D
F2 F 0.0623(14) 0.8900(5) -0.3707(6) 0.140(2) Uani 1 1 d D
F3 F 0.0413(19) 0.7393(8) -0.4855(7) 0.170(3) Uani 1 1 d D
F4 F 0.3380(9) 0.6953(11) -0.3782(7) 0.149(3) Uani 1 1 d D
N1 N 0.2129(11) 0.5723(5) -0.0400(5) 0.0889(15) Uani 1 1 d .
O1 O -0.0356(18) 0.7633(6) -0.0527(8) 0.143(3) Uani 1 1 d .
O2 O -0.0588(7) 0.3317(4) -0.0370(5) 0.0808(10) Uani 1 1 d .
O3 O -0.3448(7) 0.1645(4) 0.1294(4) 0.0779(9) Uani 1 1 d .
O4 O -0.0510(7) 0.0100(4) 0.1742(4) 0.0759(9) Uani 1 1 d .
O5 O 0.3596(8) 0.1844(5) -0.1813(4) 0.0838(11) Uani 1 1 d .

loop_
_atom_site_aniso_label
_atom_site_aniso_U_11
_atom_site_aniso_U_22
_atom_site_aniso_U_33
_atom_site_aniso_U_23
_atom_site_aniso_U_13
_atom_site_aniso_U_12
C1 0.227(9) 0.043(2) 0.075(3) -0.014(2) -0.061(5) -0.006(3)
C2 0.350 0.064(4) 0.089(5) -0.009(3) -0.097(6) -0.019(6)
C3 0.350 0.096(6) 0.102(6) 0.012(5) -0.115(7) -0.047(9)
C4 0.145(6) 0.092(4) 0.080(4) -0.028(3) -0.033(4) -0.038(4)
C5 0.106(4) 0.068(3) 0.075(3) -0.027(2) -0.031(3) -0.010(2)
C6 0.112(5) 0.103(5) 0.092(4) -0.031(4) -0.037(4) 0.021(4)
C7 0.116(6) 0.170(10) 0.094(5) -0.060(6) -0.008(4) -0.009(6)
C8 0.187(10) 0.118(6) 0.070(4) -0.023(4) -0.027(5) -0.027(6)
C9 0.186(12) 0.135(9) 0.096(6) -0.011(5) -0.059(7) 0.015(8)
C10 0.117(6) 0.119(6) 0.104(5) -0.032(4) -0.044(4) 0.022(5)
C11 0.113(4) 0.066(3) 0.077(3) -0.018(2) -0.019(3) -0.017(3)
C12 0.091(3) 0.054(2) 0.065(2) -0.0188(18) -0.024(2) -0.0065(19)
C13 0.082(3) 0.061(2) 0.060(2) -0.0187(18) -0.023(2) -0.0004(19)
C14 0.079(3) 0.055(2) 0.060(2) -0.0210(17) -0.0169(18) -0.0021(17)
C15 0.086(3) 0.058(2) 0.062(2) -0.0110(18) -0.027(2) -0.003(2)
C16 0.086(3) 0.061(2) 0.067(2) -0.0074(19) -0.024(2) 0.003(2)
C17 0.139(7) 0.114(6) 0.087(4) -0.037(4) -0.031(4) 0.011(5)
C18 0.098(4) 0.069(3) 0.099(4) -0.010(3) -0.016(3) -0.010(3)
C19 0.113(5) 0.106(5) 0.091(4) -0.055(4) -0.004(3) -0.007(4)
F1 0.080(3) 0.280(11) 0.143(5) -0.069(6) -0.033(3) -0.011(4)
F2 0.228(7) 0.067(2) 0.117(4) 0.005(2) -0.057(4) -0.027(3)
F3 0.306(10) 0.126(4) 0.096(3) -0.012(3) -0.092(5) -0.035(5)
F4 0.091(3) 0.234(8) 0.105(3) -0.042(4) -0.010(2) 0.013(4)
N1 0.141(4) 0.061(2) 0.069(2) -0.0170(19) -0.031(3) -0.027(2)
O1 0.270(10) 0.070(3) 0.113(4) -0.044(3) -0.080(5) 0.030(4)
O2 0.091(2) 0.0517(17) 0.093(2) -0.0061(15) -0.0289(19) -0.0028(14)
O3 0.084(2) 0.0624(18) 0.079(2) -0.0089(15) -0.0213(17) 0.0021(14)
O4 0.087(2) 0.069(2) 0.0652(19) -0.0058(15) -0.0249(16) 0.0026(15)
O5 0.101(3) 0.081(2) 0.066(2) -0.0274(17) -0.0116(17) -0.0088(18)

loop_
_atom_type_symbol
_atom_type_description
_atom_type_scat_dispersion_real
_atom_type_scat_dispersion_imag
_atom_type_scat_source
C C 0.0181 0.0091 'International Tables Vol C Tables 4.2.6.8 and 6.1.1.4'
H H 0.0000 0.0000 'International Tables Vol C Tables 4.2.6.8 and 6.1.1.4'
F F 0.0727 0.0534 'International Tables Vol C Tables 4.2.6.8 and 6.1.1.4'
N N 0.0311 0.0180 'International Tables Vol C Tables 4.2.6.8 and 6.1.1.4'
O O 0.0492 0.0322 'International Tables Vol C Tables 4.2.6.8 and 6.1.1.4'

loop_
_geom_angle_atom_site_label_1
_geom_angle_atom_site_label_2
_geom_angle_atom_site_label_3
_geom_angle
N1 C1 C2 126.1(5)
O1 C1 C2 110.7(7)
O1 C1 N1 122.8(6)
C1 C2 H2 110.3
C3 C2 C1 104.5(7)
C3 C2 H2 110.3
F1 C2 C1 116.2(7)
F1 C2 H2 110.3
F1 C2 C3 104.8(6)
F2 C3 C2 108.2(7)
F2 C3 F4 122.7(9)
F3 C3 C2 104.6(8)
F3 C3 F2 101.3(6)
F3 C3 F4 116.7(9)
F4 C3 C2 102.0(6)
H4A C4 H4B 107.4
C5 C4 H4A 108.3
C5 C4 H4B 108.3
N1 C4 H4A 108.3
N1 C4 H4B 108.3
N1 C4 C5 116.1(5)
C6 C5 C4 119.3(5)
C6 C5 C10 120.0
C10 C5 C4 120.6(5)
C5 C6 H6 120.0
C5 C6 C7 120.0
C7 C6 H6 120.0
C6 C7 H7 120.0
C8 C7 C6 120.0
C8 C7 H7 120.0
C7 C8 H8 120.0
C7 C8 C9 120.0
C9 C8 H8 120.0
C8 C9 H9 120.0
C10 C9 C8 120.0
C10 C9 H9 120.0
C5 C10 H10 120.0
C9 C10 C5 120.0
C9 C10 H10 120.0
H11A C11 H11B 107.9
C12 C11 H11A 109.2
C12 C11 H11B 109.2
N1 C11 H11A 109.2
N1 C11 H11B 109.2
N1 C11 C12 111.9(5)
C11 C12 H12 109.1
C13 C12 C11 115.2(5)
C13 C12 H12 109.1
O2 C12 C11 109.5(4)
O2 C12 H12 109.1
O2 C12 C13 104.8(4)
C12 C13 H13 111.1
C12 C13 C14 101.6(4)
C14 C13 H13 111.1
O5 C13 C12 109.4(4)
O5 C13 H13 111.1
O5 C13 C14 112.1(4)
C13 C14 H14 113.3
C13 C14 C15 104.0(4)
C15 C14 H14 113.3
O4 C14 C13 108.8(4)
O4 C14 H14 113.3
O4 C14 C15 103.1(4)
C14 C15 H15 110.3
O2 C15 C14 107.8(4)
O2 C15 H15 110.3
O3 C15 C14 106.4(4)
O3 C15 H15 110.3
O3 C15 O2 111.7(4)
C17 C16 C18 111.4(7)
O3 C16 C17 109.1(6)
O3 C16 C18 109.7(5)
O4 C16 C17 108.9(6)
O4 C16 C18 111.2(5)
O4 C16 O3 106.2(4)
C16 C17 H17A 109.5
C16 C17 H17B 109.5
C16 C17 H17C 109.5
H17A C17 H17B 109.5
H17A C17 H17C 109.5
H17B C17 H17C 109.5
C16 C18 H18A 109.5
C16 C18 H18B 109.5
C16 C18 H18C 109.5
H18A C18 H18B 109.5
H18A C18 H18C 109.5
H18B C18 H18C 109.5
H19A C19 H19B 109.5
H19A C19 H19C 109.5
H19B C19 H19C 109.5
O5 C19 H19A 109.5
O5 C19 H19B 109.5
O5 C19 H19C 109.5
C1 N1 C4 118.0(6)
C1 N1 C11 125.6(5)
C11 N1 C4 116.3(6)
C15 O2 C12 107.9(4)
C15 O3 C16 108.5(4)
C16 O4 C14 108.7(4)
C13 O5 C19 112.4(5)

loop_
_geom_bond_atom_site_label_1
_geom_bond_atom_site_label_2
_geom_bond_distance
C1 C2 1.605(10)
C1 N1 1.346(11)
C1 O1 1.211(10)
C2 H2 0.9800
C2 C3 1.521(14)
C2 F1 1.373(7)
C3 F2 1.347(6)
C3 F3 1.340(6)
C3 F4 1.360(7)
C4 H4A 0.9700
C4 H4B 0.9700
C4 C5 1.492(8)
C4 N1 1.482(8)
C5 C6 1.3900
C5 C10 1.3900
C6 H6 0.9300
C6 C7 1.3900
C7 H7 0.9300
C7 C8 1.3900
C8 H8 0.9300
C8 C9 1.3900
C9 H9 0.9300
C9 C10 1.3900
C10 H10 0.9300
C11 H11A 0.9700
C11 H11B 0.9700
C11 C12 1.516(7)
C11 N1 1.476(8)
C12 H12 0.9800
C12 C13 1.516(7)
C12 O2 1.433(7)
C13 H13 0.9800
C13 C14 1.521(7)
C13 O5 1.414(6)
C14 H14 0.9800
C14 C15 1.525(7)
C14 O4 1.417(6)
C15 H15 0.9800
C15 O2 1.412(6)
C15 O3 1.407(7)
C16 C17 1.508(10)
C16 C18 1.508(9)
C16 O3 1.431(6)
C16 O4 1.407(7)
C17 H17A 0.9600
C17 H17B 0.9600
C17 H17C 0.9600
C18 H18A 0.9600
C18 H18B 0.9600
C18 H18C 0.9600
C19 H19A 0.9600
C19 H19B 0.9600
C19 H19C 0.9600
C19 O5 1.429(9)

loop_
_geom_torsion_atom_site_label_1
_geom_torsion_atom_site_label_2
_geom_torsion_atom_site_label_3
_geom_torsion_atom_site_label_4
_geom_torsion
C1 C2 C3 F2 -70.6(8)
C1 C2 C3 F3 -178.0(7)
C1 C2 C3 F4 60.0(8)
C2 C1 N1 C4 -178.7(8)
C2 C1 N1 C11 -2.4(12)
C4 C5 C6 C7 -176.7(5)
C4 C5 C10 C9 176.7(5)
C5 C4 N1 C1 100.3(9)
C5 C4 N1 C11 -76.3(9)
C5 C6 C7 C8 0.0
C6 C5 C10 C9 0.0
C6 C7 C8 C9 0.0
C7 C8 C9 C10 0.0
C8 C9 C10 C5 0.0
C10 C5 C6 C7 0.0
C11 C12 C13 C14 -157.6(5)
C11 C12 C13 O5 -38.9(6)
C11 C12 O2 C15 158.0(4)
C12 C11 N1 C1 -83.8(8)
C12 C11 N1 C4 92.5(7)
C12 C13 C14 C15 26.8(4)
C12 C13 C14 O4 -82.6(4)
C12 C13 O5 C19 172.8(5)
C13 C12 O2 C15 33.9(5)
C13 C14 C15 O2 -7.8(5)
C13 C14 C15 O3 -127.8(4)
C13 C14 O4 C16 135.3(4)
C14 C13 O5 C19 -75.3(7)
C14 C15 O2 C12 -16.1(5)
C14 C15 O3 C16 -1.4(5)
C15 C14 O4 C16 25.3(5)
C17 C16 O3 C15 134.3(6)
C17 C16 O4 C14 -144.5(6)
C18 C16 O3 C15 -103.3(5)
C18 C16 O4 C14 92.3(5)
F1 C2 C3 F2 52.1(9)
F1 C2 C3 F3 -55.3(9)
F1 C2 C3 F4 -177.3(7)
N1 C1 C2 C3 -99.0(9)
N1 C1 C2 F1 146.1(9)
N1 C4 C5 C6 -65.8(9)
N1 C4 C5 C10 117.5(8)
N1 C11 C12 C13 -179.5(5)
N1 C11 C12 O2 62.7(6)
O1 C1 C2 C3 88.2(9)
O1 C1 C2 F1 -26.7(12)
O1 C1 N1 C4 -6.7(12)
O1 C1 N1 C11 169.6(8)
O2 C12 C13 C14 -37.2(5)
O2 C12 C13 O5 81.4(5)
O2 C15 O3 C16 -118.9(5)
O3 C15 O2 C12 100.5(5)
O3 C16 O4 C14 -27.0(5)
O4 C14 C15 O2 105.7(4)
O4 C14 C15 O3 -14.3(5)
O4 C16 O3 C15 17.0(6)
O5 C13 C14 C15 -89.9(5)
O5 C13 C14 O4 160.7(4)
